data_4339966
loop_
_publ_author_name
'Ishida, Yutaka'
'Kawaguchi, Hiroyuki'

_publ_section_title
;
 Methylene-Linked Anilide-Bis(aryloxide) Ligands: Lithium, Sodium,
 Potassium, Chromium(III), and Vanadium(III) Ligation.
;
_journal_issue 13
_journal_name_full 'Inorganic chemistry'
_journal_page_first 6775
_journal_page_last 6787
_journal_paper_doi 10.1021/ic5005853
_journal_volume 53
_journal_year 2014
_chemical_formula_moiety 'C53 H80 N Na3 O8, 0.5(C5 H12)'
_chemical_formula_sum 'C55.5 H86 N Na3 O8'
_chemical_formula_weight 964.22
_chemical_name_systematic
;
 ?
;
_space_group_IT_number 14
_symmetry_cell_setting monoclinic
_symmetry_space_group_name_Hall '-P 2ybc'
_symmetry_space_group_name_H-M 'P 1 21/c 1'
_atom_sites_solution_hydrogens geom
_atom_sites_solution_primary direct
_atom_sites_solution_secondary difmap
_audit_creation_method SHELXL-97
_cell_angle_alpha 90.00
_cell_angle_beta 97.968(3)
_cell_angle_gamma 90.00
_cell_formula_units_Z 4
_cell_length_a 12.042(2)
_cell_length_b 16.809(3)
_cell_length_c 29.107(6)
_cell_measurement_reflns_used 7878
_cell_measurement_temperature 123.1500
_cell_measurement_theta_max 27.4623
_cell_measurement_theta_min 3.0756
_cell_volume 5834.8(19)
_computing_cell_refinement 'CrystalClear (Rigaku Inc., 2008)'
_computing_data_collection 'CrystalClear (Rigaku Inc., 2008)'
_computing_data_reduction 'CrystalClear (Rigaku Inc., 2008)'
_computing_molecular_graphics 'Yadokari-XG 2009 (Wakita Nemoto et al., 2009)'
_computing_publication_material 'Yadokari-XG 2009 (Wakita,Nemoto et al., 2009)'
_computing_structure_refinement 'SHELXL-97 (Sheldrick, 1997)'
_computing_structure_solution 'SIR2004 (Burla et al., 2005)'
_diffrn_ambient_temperature 123(2)
_diffrn_detector_area_resol_mean 28.5714
_diffrn_measured_fraction_theta_full 0.976
_diffrn_measured_fraction_theta_max 0.976
_diffrn_measurement_device_type 'Rigaku Saturn724+ CCD'
_diffrn_measurement_method dtprofit.ref
_diffrn_radiation_monochromator Confocal
_diffrn_radiation_source 'Rotating Anode'
_diffrn_radiation_type MoK\a
_diffrn_radiation_wavelength 0.71075
_diffrn_reflns_av_R_equivalents 0.1242
_diffrn_reflns_av_sigmaI/netI 0.1475
_diffrn_reflns_limit_h_max 15
_diffrn_reflns_limit_h_min -14
_diffrn_reflns_limit_k_max 21
_diffrn_reflns_limit_k_min -21
_diffrn_reflns_limit_l_max 37
_diffrn_reflns_limit_l_min -35
_diffrn_reflns_number 47476
_diffrn_reflns_theta_full 27.44
_diffrn_reflns_theta_max 27.44
_diffrn_reflns_theta_min 3.08
_exptl_absorpt_coefficient_mu 0.090
_exptl_absorpt_correction_T_max 1.0000
_exptl_absorpt_correction_T_min 0.8661
_exptl_absorpt_correction_type multi-scan
_exptl_absorpt_process_details
;
Jacobson, R. (1998). REQAB. Private communication to the 
Rigaku Corporation, Tokyo, Japan.
;
_exptl_crystal_colour Colorless
_exptl_crystal_density_diffrn 1.098
_exptl_crystal_density_method 'not measured'
_exptl_crystal_description Prism
_exptl_crystal_F_000 2092
_exptl_crystal_size_max 0.12
_exptl_crystal_size_mid 0.05
_exptl_crystal_size_min 0.05
_platon_squeeze_details
;
;
_refine_diff_density_max 0.379
_refine_diff_density_min -0.310
_refine_diff_density_rms 0.072
_refine_ls_extinction_method none
_refine_ls_goodness_of_fit_ref 0.983
_refine_ls_hydrogen_treatment constr
_refine_ls_matrix_type full
_refine_ls_number_parameters 604
_refine_ls_number_reflns 13004
_refine_ls_number_restraints 0
_refine_ls_restrained_S_all 0.983
_refine_ls_R_factor_all 0.1880
_refine_ls_R_factor_gt 0.0948
_refine_ls_shift/su_max 0.001
_refine_ls_shift/su_mean 0.000
_refine_ls_structure_factor_coef Fsqd
_refine_ls_weighting_details 'calc w=1/[\s^2^(Fo^2^)+(0.1193P)^2^+0.0000P] where P=(Fo^2^+2Fc^2^)/3'
_refine_ls_weighting_scheme calc
_refine_ls_wR_factor_gt 0.2200
_refine_ls_wR_factor_ref 0.2761
_reflns_number_gt 5767
_reflns_number_total 13004
_reflns_threshold_expression >2sigma(I)
_cod_data_source_file ic5005853_si_001.cif
_cod_data_source_block na3_dme_sr
_cod_depositor_comments
;
The following automatic conversions were performed:
'_atom_site_symetry_multiplicity' tag replaced with
'_atom_site_symmetry_multiplicity'.

Automatic conversion script
Id: cif_correct_tags 1440 2010-10-19 06:21:57Z saulius 

The following automatic conversions were performed:

'_exptl_absorpt_correction_type' value 'Multi-scan' changed to
'multi-scan' according to
/usr/data/users/saulius/crontab/automatic-downloads/rss-feeds/ACS/lib/dictionaries/cif_core.dic
dictionary named 'cif_core.dic' version 2.4.2 from 2011-04-26.

Automatic conversion script
Id: cif_fix_values 2281 2013-09-26 08:29:07Z andrius 

 Adding full bibliography for 4339961--4339971.cif.
;
_cod_original_cell_volume 5835(2)
_cod_original_sg_symbol_H-M 'P 21/c'
_cod_original_formula_sum 'C55.50 H86 N Na3 O8'
_cod_database_code 4339966

loop_
_symmetry_equiv_pos_as_xyz
'x, y, z'
'-x, y+1/2, -z+1/2'
'-x, -y, -z'
'x, -y-1/2, z-1/2'

loop_
_atom_site_label
_atom_site_type_symbol
_atom_site_fract_x
_atom_site_fract_y
_atom_site_fract_z
_atom_site_U_iso_or_equiv
_atom_site_adp_type
_atom_site_occupancy
_atom_site_symmetry_multiplicity
_atom_site_calc_flag
_atom_site_refinement_flags
Na1 Na 0.79759(12) 0.57753(10) 0.08146(6) 0.0357(4) Uani 1 1 d .
Na2 Na 0.78685(12) 0.52831(10) 0.18056(6) 0.0338(4) Uani 1 1 d .
Na3 Na 0.71290(13) 0.33709(10) 0.21297(6) 0.0411(4) Uani 1 1 d .
O1 O 0.8910(2) 0.48177(16) 0.13007(10) 0.0319(7) Uani 1 1 d .
C1 C 0.9185(3) 0.4115(2) 0.11535(14) 0.0293(9) Uani 1 1 d .
C2 C 1.0228(3) 0.3737(2) 0.13240(14) 0.0308(9) Uani 1 1 d .
C3 C 1.0486(3) 0.3006(2) 0.11287(15) 0.0335(10) Uani 1 1 d .
H1 H 1.1187 0.2766 0.1238 0.040 Uiso 1 1 calc R
C4 C 0.9772(4) 0.2616(3) 0.07847(16) 0.0356(10) Uani 1 1 d .
C5 C 0.8744(3) 0.2977(2) 0.06395(14) 0.0323(9) Uani 1 1 d .
H2 H 0.8231 0.2716 0.0411 0.039 Uiso 1 1 calc R
C6 C 0.8434(3) 0.3699(2) 0.08118(14) 0.0287(9) Uani 1 1 d .
C7 C 1.1030(3) 0.4112(3) 0.17212(16) 0.0382(11) Uani 1 1 d .
C8 C 1.1437(4) 0.4918(3) 0.15912(18) 0.0440(12) Uani 1 1 d .
H3 H 1.1908 0.4859 0.1345 0.066 Uiso 1 1 calc R
H4 H 1.1875 0.5164 0.1863 0.066 Uiso 1 1 calc R
H5 H 1.0792 0.5257 0.1481 0.066 Uiso 1 1 calc R
C9 C 1.2086(4) 0.3586(3) 0.18617(18) 0.0521(13) Uani 1 1 d .
H6 H 1.2496 0.3526 0.1595 0.078 Uiso 1 1 calc R
H7 H 1.1855 0.3062 0.1961 0.078 Uiso 1 1 calc R
H8 H 1.2573 0.3840 0.2118 0.078 Uiso 1 1 calc R
C10 C 1.0432(4) 0.4178(3) 0.21620(17) 0.0543(14) Uani 1 1 d .
H9 H 1.0959 0.4385 0.2421 0.081 Uiso 1 1 calc R
H10 H 1.0169 0.3651 0.2242 0.081 Uiso 1 1 calc R
H11 H 0.9790 0.4539 0.2099 0.081 Uiso 1 1 calc R
C11 C 1.0109(4) 0.1840(3) 0.05796(19) 0.0495(13) Uani 1 1 d .
H12 H 0.9665 0.1760 0.0275 0.074 Uiso 1 1 calc R
H13 H 0.9974 0.1400 0.0785 0.074 Uiso 1 1 calc R
H14 H 1.0907 0.1859 0.0546 0.074 Uiso 1 1 calc R
C12 C 0.7267(3) 0.4017(2) 0.06514(14) 0.0294(9) Uani 1 1 d .
H15 H 0.6953 0.3741 0.0362 0.035 Uiso 1 1 calc R
H16 H 0.7319 0.4591 0.0579 0.035 Uiso 1 1 calc R
N1 N 0.6364(3) 0.53314(19) 0.11807(12) 0.0294(8) Uani 1 1 d .
C13 C 0.6052(3) 0.4537(2) 0.12542(14) 0.0255(9) Uani 1 1 d .
C14 C 0.6469(3) 0.3910(2) 0.10099(13) 0.0270(9) Uani 1 1 d .
C15 C 0.6109(3) 0.3122(2) 0.10743(14) 0.0279(9) Uani 1 1 d .
H17 H 0.6403 0.2706 0.0906 0.033 Uiso 1 1 calc R
C16 C 0.5339(3) 0.2927(2) 0.13746(14) 0.0302(9) Uani 1 1 d .
C17 C 0.5038(3) 0.3543(2) 0.16492(14) 0.0286(9) Uani 1 1 d .
H18 H 0.4565 0.3426 0.1875 0.034 Uiso 1 1 calc R
C18 C 0.5394(3) 0.4324(2) 0.16104(14) 0.0283(9) Uani 1 1 d .
C19 C 0.4799(3) 0.2101(2) 0.13560(15) 0.0335(10) Uani 1 1 d .
C20 C 0.3768(4) 0.2109(3) 0.09812(19) 0.0572(14) Uani 1 1 d .
H19 H 0.4005 0.2214 0.0678 0.086 Uiso 1 1 calc R
H20 H 0.3249 0.2526 0.1052 0.086 Uiso 1 1 calc R
H21 H 0.3392 0.1591 0.0974 0.086 Uiso 1 1 calc R
C21 C 0.5595(4) 0.1457(3) 0.1238(2) 0.0612(16) Uani 1 1 d .
H22 H 0.5832 0.1572 0.0936 0.092 Uiso 1 1 calc R
H23 H 0.5215 0.0941 0.1226 0.092 Uiso 1 1 calc R
H24 H 0.6255 0.1443 0.1477 0.092 Uiso 1 1 calc R
C22 C 0.4411(4) 0.1871(3) 0.18195(17) 0.0455(12) Uani 1 1 d .
H25 H 0.4084 0.1336 0.1794 0.068 Uiso 1 1 calc R
H26 H 0.3846 0.2252 0.1894 0.068 Uiso 1 1 calc R
H27 H 0.5054 0.1877 0.2066 0.068 Uiso 1 1 calc R
C23 C 0.5520(3) 0.5886(2) 0.10731(14) 0.0277(9) Uani 1 1 d .
C24 C 0.5808(3) 0.6700(2) 0.10605(15) 0.0334(10) Uani 1 1 d .
H28 H 0.6562 0.6855 0.1158 0.040 Uiso 1 1 calc R
C25 C 0.5027(4) 0.7276(3) 0.09106(15) 0.0416(11) Uani 1 1 d .
H29 H 0.5264 0.7814 0.0902 0.050 Uiso 1 1 calc R
C26 C 0.3905(4) 0.7095(3) 0.07712(16) 0.0446(12) Uani 1 1 d .
C27 C 0.3601(4) 0.6295(3) 0.08012(16) 0.0442(12) Uani 1 1 d .
H30 H 0.2838 0.6149 0.0716 0.053 Uiso 1 1 calc R
C28 C 0.4361(3) 0.5716(3) 0.09478(15) 0.0333(10) Uani 1 1 d .
H31 H 0.4109 0.5183 0.0967 0.040 Uiso 1 1 calc R
C29 C 0.3063(5) 0.7742(3) 0.0597(2) 0.0725(18) Uani 1 1 d .
H32 H 0.3239 0.7951 0.0302 0.109 Uiso 1 1 calc R
H33 H 0.3103 0.8173 0.0826 0.109 Uiso 1 1 calc R
H34 H 0.2305 0.7517 0.0553 0.109 Uiso 1 1 calc R
C30 C 0.5086(3) 0.4942(2) 0.19551(15) 0.0318(10) Uani 1 1 d .
H35 H 0.5466 0.5447 0.1897 0.038 Uiso 1 1 calc R
H36 H 0.4268 0.5039 0.1890 0.038 Uiso 1 1 calc R
O2 O 0.7305(2) 0.46569(16) 0.23861(10) 0.0326(7) Uani 1 1 d .
C31 C 0.6512(3) 0.4671(2) 0.26629(15) 0.0318(10) Uani 1 1 d .
C32 C 0.6762(3) 0.4640(2) 0.31581(14) 0.0318(10) Uani 1 1 d .
C33 C 0.5870(4) 0.4559(2) 0.34154(15) 0.0351(10) Uani 1 1 d .
H37 H 0.6037 0.4510 0.3743 0.042 Uiso 1 1 calc R
C34 C 0.4755(3) 0.4544(3) 0.32178(16) 0.0353(10) Uani 1 1 d .
C35 C 0.4529(4) 0.4668(2) 0.27398(15) 0.0347(10) Uani 1 1 d .
H38 H 0.3770 0.4706 0.2599 0.042 Uiso 1 1 calc R
C36 C 0.5372(3) 0.4739(2) 0.24632(14) 0.0280(9) Uani 1 1 d .
C37 C 0.7992(3) 0.4705(3) 0.33933(15) 0.0353(10) Uani 1 1 d .
C38 C 0.8663(4) 0.3977(3) 0.32809(18) 0.0484(12) Uani 1 1 d .
H39 H 0.8333 0.3497 0.3398 0.073 Uiso 1 1 calc R
H40 H 0.9441 0.4031 0.3429 0.073 Uiso 1 1 calc R
H41 H 0.8645 0.3935 0.2944 0.073 Uiso 1 1 calc R
C39 C 0.8545(4) 0.5458(3) 0.32363(16) 0.0453(12) Uani 1 1 d .
H42 H 0.9318 0.5491 0.3393 0.068 Uiso 1 1 calc R
H43 H 0.8125 0.5926 0.3316 0.068 Uiso 1 1 calc R
H44 H 0.8546 0.5439 0.2900 0.068 Uiso 1 1 calc R
C40 C 0.8078(4) 0.4757(3) 0.39225(16) 0.0463(12) Uani 1 1 d .
H45 H 0.7791 0.4265 0.4043 0.069 Uiso 1 1 calc R
H46 H 0.7634 0.5209 0.4007 0.069 Uiso 1 1 calc R
H47 H 0.8864 0.4830 0.4056 0.069 Uiso 1 1 calc R
C41 C 0.3825(4) 0.4395(3) 0.35070(17) 0.0465(12) Uani 1 1 d .
H48 H 0.3591 0.3836 0.3476 0.070 Uiso 1 1 calc R
H49 H 0.3185 0.4739 0.3399 0.070 Uiso 1 1 calc R
H50 H 0.4096 0.4511 0.3833 0.070 Uiso 1 1 calc R
C42 C 1.0400(4) 0.5925(4) 0.04217(19) 0.0572(15) Uani 1 1 d .
H51 H 1.0853 0.5786 0.0179 0.086 Uiso 1 1 calc R
H52 H 1.0671 0.5629 0.0705 0.086 Uiso 1 1 calc R
H53 H 1.0462 0.6497 0.0485 0.086 Uiso 1 1 calc R
O3 O 0.9258(2) 0.57256(19) 0.02718(10) 0.0410(8) Uani 1 1 d .
C43 C 0.8867(4) 0.6098(3) -0.01581(16) 0.0423(11) Uani 1 1 d .
H54 H 0.9320 0.5921 -0.0398 0.051 Uiso 1 1 calc R
H55 H 0.8941 0.6683 -0.0126 0.051 Uiso 1 1 calc R
C44 C 0.7673(3) 0.5881(3) -0.02967(16) 0.0443(12) Uani 1 1 d .
H56 H 0.7395 0.6118 -0.0602 0.053 Uiso 1 1 calc R
H57 H 0.7600 0.5295 -0.0324 0.053 Uiso 1 1 calc R
O4 O 0.7026(2) 0.61689(18) 0.00452(10) 0.0370(7) Uani 1 1 d .
C45 C 0.5848(3) 0.6038(3) -0.00918(17) 0.0465(12) Uani 1 1 d .
H58 H 0.5615 0.6284 -0.0395 0.070 Uiso 1 1 calc R
H59 H 0.5426 0.6275 0.0138 0.070 Uiso 1 1 calc R
H60 H 0.5698 0.5465 -0.0112 0.070 Uiso 1 1 calc R
C46 C 0.8488(6) 0.7694(4) 0.0828(3) 0.084(2) Uani 1 1 d .
H61 H 0.8117 0.8058 0.1021 0.126 Uiso 1 1 calc R
H62 H 0.7983 0.7577 0.0542 0.126 Uiso 1 1 calc R
H63 H 0.9175 0.7943 0.0750 0.126 Uiso 1 1 calc R
O5 O 0.8758(3) 0.6994(2) 0.10682(13) 0.0594(10) Uani 1 1 d .
C47 C 0.9493(4) 0.7037(4) 0.1514(2) 0.0703(18) Uani 1 1 d .
H64 H 0.9853 0.6513 0.1582 0.084 Uiso 1 1 calc R
H65 H 1.0093 0.7431 0.1489 0.084 Uiso 1 1 calc R
C48 C 0.8895(5) 0.7260(4) 0.1896(2) 0.0715(17) Uani 1 1 d .
H66 H 0.9433 0.7374 0.2177 0.086 Uiso 1 1 calc R
H67 H 0.8439 0.7744 0.1814 0.086 Uiso 1 1 calc R
O6 O 0.8195(3) 0.6617(2) 0.19779(12) 0.0513(9) Uani 1 1 d .
C49 C 0.7421(5) 0.6850(4) 0.2285(2) 0.0715(17) Uani 1 1 d .
H68 H 0.7835 0.6992 0.2588 0.107 Uiso 1 1 calc R
H69 H 0.6910 0.6408 0.2323 0.107 Uiso 1 1 calc R
H70 H 0.6987 0.7311 0.2155 0.107 Uiso 1 1 calc R
C50 C 0.8891(4) 0.2001(3) 0.18229(19) 0.0606(15) Uani 1 1 d .
H71 H 0.9508 0.1639 0.1934 0.091 Uiso 1 1 calc R
H72 H 0.9190 0.2472 0.1684 0.091 Uiso 1 1 calc R
H73 H 0.8358 0.1729 0.1590 0.091 Uiso 1 1 calc R
O7 O 0.8328(2) 0.22418(18) 0.22081(11) 0.0449(8) Uani 1 1 d .
C51 C 0.7931(4) 0.1575(3) 0.24381(18) 0.0470(12) Uani 1 1 d .
H74 H 0.8565 0.1220 0.2554 0.056 Uiso 1 1 calc R
H75 H 0.7390 0.1269 0.2219 0.056 Uiso 1 1 calc R
C52 C 0.7376(4) 0.1862(3) 0.28334(17) 0.0437(11) Uani 1 1 d .
H76 H 0.7009 0.1412 0.2972 0.052 Uiso 1 1 calc R
H77 H 0.7941 0.2095 0.3075 0.052 Uiso 1 1 calc R
O8 O 0.6567(2) 0.24445(17) 0.26684(10) 0.0387(7) Uani 1 1 d .
C53 C 0.5811(4) 0.2603(3) 0.29930(18) 0.0477(12) Uani 1 1 d .
H78 H 0.5394 0.2117 0.3044 0.072 Uiso 1 1 calc R
H79 H 0.5285 0.3021 0.2871 0.072 Uiso 1 1 calc R
H80 H 0.6234 0.2778 0.3287 0.072 Uiso 1 1 calc R

loop_
_atom_site_aniso_label
_atom_site_aniso_U_11
_atom_site_aniso_U_22
_atom_site_aniso_U_33
_atom_site_aniso_U_23
_atom_site_aniso_U_13
_atom_site_aniso_U_12
Na1 0.0345(9) 0.0339(10) 0.0381(10) 0.0072(8) 0.0026(7) -0.0027(7)
Na2 0.0350(9) 0.0317(9) 0.0345(9) -0.0012(7) 0.0041(7) -0.0002(7)
Na3 0.0420(10) 0.0301(10) 0.0496(11) 0.0031(8) 0.0009(8) 0.0050(7)
O1 0.0311(15) 0.0273(16) 0.0363(17) -0.0052(13) 0.0009(12) 0.0035(12)
C1 0.029(2) 0.027(2) 0.033(2) 0.0037(18) 0.0074(18) -0.0038(17)
C2 0.028(2) 0.032(2) 0.033(2) 0.0053(19) 0.0066(18) -0.0035(17)
C3 0.026(2) 0.032(2) 0.042(3) 0.011(2) 0.0041(19) 0.0010(18)
C4 0.039(2) 0.027(2) 0.042(3) 0.0034(19) 0.010(2) 0.0083(18)
C5 0.034(2) 0.035(2) 0.028(2) -0.0054(19) 0.0059(18) -0.0074(18)
C6 0.027(2) 0.026(2) 0.033(2) -0.0021(18) 0.0048(17) -0.0005(17)
C7 0.032(2) 0.037(3) 0.043(3) 0.001(2) -0.004(2) 0.0077(19)
C8 0.035(3) 0.032(3) 0.062(3) 0.000(2) -0.003(2) -0.004(2)
C9 0.046(3) 0.043(3) 0.061(3) 0.006(3) -0.016(2) 0.014(2)
C10 0.051(3) 0.074(4) 0.036(3) 0.004(3) 0.001(2) 0.010(3)
C11 0.050(3) 0.035(3) 0.064(3) -0.009(2) 0.009(2) 0.008(2)
C12 0.028(2) 0.028(2) 0.032(2) 0.0012(18) 0.0032(18) -0.0011(17)
N1 0.0288(18) 0.0230(18) 0.036(2) 0.0019(15) 0.0039(15) 0.0017(14)
C13 0.0194(19) 0.022(2) 0.034(2) -0.0016(17) 0.0013(17) -0.0030(15)
C14 0.023(2) 0.029(2) 0.028(2) -0.0018(17) 0.0008(17) -0.0023(16)
C15 0.023(2) 0.026(2) 0.033(2) -0.0035(18) -0.0004(17) 0.0030(16)
C16 0.025(2) 0.027(2) 0.037(2) 0.0020(18) -0.0018(18) 0.0023(17)
C17 0.028(2) 0.028(2) 0.031(2) 0.0001(18) 0.0081(17) -0.0007(17)
C18 0.021(2) 0.029(2) 0.034(2) -0.0013(18) 0.0006(17) 0.0023(16)
C19 0.035(2) 0.022(2) 0.044(3) -0.0028(19) 0.006(2) -0.0062(17)
C20 0.058(3) 0.045(3) 0.065(4) -0.002(3) -0.005(3) -0.024(2)
C21 0.080(4) 0.016(2) 0.096(4) -0.004(3) 0.042(3) -0.002(2)
C22 0.047(3) 0.036(3) 0.054(3) 0.004(2) 0.011(2) -0.012(2)
C23 0.031(2) 0.027(2) 0.025(2) -0.0018(17) 0.0073(17) -0.0004(17)
C24 0.032(2) 0.026(2) 0.040(3) 0.0030(19) -0.0019(19) -0.0028(17)
C25 0.059(3) 0.028(2) 0.036(3) -0.001(2) 0.001(2) 0.005(2)
C26 0.052(3) 0.032(3) 0.045(3) -0.008(2) -0.008(2) 0.016(2)
C27 0.032(2) 0.047(3) 0.050(3) -0.013(2) -0.007(2) 0.003(2)
C28 0.031(2) 0.031(2) 0.036(2) -0.0035(19) -0.0020(18) -0.0004(18)
C29 0.087(4) 0.046(3) 0.075(4) -0.012(3) -0.023(3) 0.032(3)
C30 0.025(2) 0.027(2) 0.043(3) -0.0045(19) 0.0039(18) 0.0045(17)
O2 0.0327(16) 0.0304(16) 0.0359(17) 0.0029(13) 0.0087(13) 0.0009(12)
C31 0.034(2) 0.024(2) 0.038(3) 0.0014(19) 0.007(2) 0.0008(17)
C32 0.043(2) 0.019(2) 0.033(2) -0.0004(17) 0.0039(19) 0.0040(17)
C33 0.053(3) 0.022(2) 0.033(2) -0.0016(18) 0.013(2) 0.0012(19)
C34 0.037(3) 0.030(2) 0.041(3) -0.005(2) 0.011(2) 0.0006(18)
C35 0.036(2) 0.026(2) 0.042(3) -0.0069(19) 0.005(2) 0.0004(18)
C36 0.033(2) 0.019(2) 0.032(2) -0.0023(17) 0.0061(18) 0.0015(16)
C37 0.037(2) 0.029(2) 0.037(3) 0.0026(19) -0.0024(19) 0.0005(18)
C38 0.041(3) 0.047(3) 0.055(3) 0.006(2) -0.002(2) 0.009(2)
C39 0.048(3) 0.042(3) 0.044(3) 0.006(2) -0.002(2) -0.008(2)
C40 0.049(3) 0.046(3) 0.041(3) 0.009(2) -0.004(2) 0.000(2)
C41 0.056(3) 0.038(3) 0.048(3) 0.001(2) 0.017(2) -0.006(2)
C42 0.028(3) 0.086(4) 0.057(3) -0.001(3) 0.003(2) -0.010(2)
O3 0.0308(16) 0.056(2) 0.0355(18) 0.0087(15) 0.0009(13) 0.0010(14)
C43 0.043(3) 0.048(3) 0.037(3) 0.008(2) 0.011(2) -0.002(2)
C44 0.039(3) 0.058(3) 0.035(3) -0.003(2) 0.000(2) 0.003(2)
O4 0.0340(17) 0.0452(19) 0.0306(16) -0.0027(14) 0.0006(13) -0.0001(13)
C45 0.032(3) 0.055(3) 0.052(3) 0.001(2) 0.004(2) 0.003(2)
C46 0.103(5) 0.045(4) 0.110(6) -0.003(4) 0.034(4) -0.006(3)
O5 0.060(2) 0.053(2) 0.067(3) -0.012(2) 0.0146(19) -0.0238(18)
C47 0.044(3) 0.064(4) 0.100(5) -0.029(4) 0.000(3) -0.019(3)
C48 0.075(4) 0.051(4) 0.082(5) -0.019(3) -0.010(3) -0.007(3)
O6 0.057(2) 0.042(2) 0.055(2) -0.0045(17) 0.0065(17) -0.0096(16)
C49 0.085(4) 0.058(4) 0.071(4) -0.022(3) 0.010(3) 0.020(3)
C50 0.060(3) 0.062(4) 0.067(4) -0.004(3) 0.034(3) 0.006(3)
O7 0.0483(19) 0.0377(19) 0.053(2) 0.0097(16) 0.0208(16) 0.0058(15)
C51 0.055(3) 0.029(2) 0.059(3) 0.008(2) 0.013(2) 0.010(2)
C52 0.045(3) 0.034(3) 0.052(3) 0.005(2) 0.008(2) 0.004(2)
O8 0.0380(17) 0.0385(18) 0.0414(18) 0.0038(14) 0.0124(14) 0.0086(14)
C53 0.048(3) 0.041(3) 0.056(3) -0.002(2) 0.017(2) -0.003(2)

loop_
_atom_type_symbol
_atom_type_description
_atom_type_scat_dispersion_real
_atom_type_scat_dispersion_imag
_atom_type_scat_source
C C 0.0033 0.0016 'International Tables Vol C Tables 4.2.6.8 and 6.1.1.4'
H H 0.0000 0.0000 'International Tables Vol C Tables 4.2.6.8 and 6.1.1.4'
N N 0.0061 0.0033 'International Tables Vol C Tables 4.2.6.8 and 6.1.1.4'
O O 0.0106 0.0060 'International Tables Vol C Tables 4.2.6.8 and 6.1.1.4'
Na Na 0.0362 0.0249 'International Tables Vol C Tables 4.2.6.8 and 6.1.1.4'

loop_
_geom_angle_atom_site_label_1
_geom_angle_atom_site_label_2
_geom_angle_atom_site_label_3
_geom_angle
O1 Na1 O5 105.97(14)
O1 Na1 O3 94.39(11)
O5 Na1 O3 88.28(12)
O1 Na1 N1 82.57(11)
O5 Na1 N1 116.00(13)
O3 Na1 N1 155.49(13)
O1 Na1 O4 149.78(12)
O5 Na1 O4 99.70(13)
O3 Na1 O4 70.42(10)
N1 Na1 O4 100.42(11)
O1 Na1 Na2 46.46(8)
O5 Na1 Na2 90.41(11)
O3 Na1 Na2 138.46(10)
N1 Na1 Na2 50.32(9)
O4 Na1 Na2 150.09(9)
O1 Na1 C12 62.15(11)
O5 Na1 C12 168.10(14)
O3 Na1 C12 93.20(12)
N1 Na1 C12 63.81(11)
O4 Na1 C12 91.91(12)
Na2 Na1 C12 80.66(9)
O2 Na2 O1 127.82(13)
O2 Na2 O6 111.16(13)
O1 Na2 O6 113.11(12)
O2 Na2 N1 108.85(12)
O1 Na2 N1 86.90(12)
O6 Na2 N1 102.72(13)
O2 Na2 C13 85.77(12)
O1 Na2 C13 86.06(12)
O6 Na2 C13 130.34(13)
N1 Na2 C13 29.98(11)
O2 Na2 Na1 158.85(11)
O1 Na2 Na1 49.97(8)
O6 Na2 Na1 85.04(10)
N1 Na2 Na1 52.46(9)
C13 Na2 Na1 73.20(9)
O2 Na2 Na3 39.51(8)
O1 Na2 Na3 92.49(9)
O6 Na2 Na3 150.62(11)
N1 Na2 Na3 92.42(9)
C13 Na2 Na3 62.55(9)
Na1 Na2 Na3 123.72(7)
O2 Na3 O8 115.25(12)
O2 Na3 O7 134.09(13)
O8 Na3 O7 68.76(10)
O2 Na3 C17 95.99(12)
O8 Na3 C17 94.65(12)
O7 Na3 C17 129.87(14)
O2 Na3 C31 27.53(10)
O8 Na3 C31 91.37(12)
O7 Na3 C31 139.82(14)
C17 Na3 C31 84.57(13)
O2 Na3 C18 70.99(11)
O8 Na3 C18 117.24(12)
O7 Na3 C18 151.53(14)
C17 Na3 C18 28.49(11)
C31 Na3 C18 68.53(12)
O2 Na3 C16 120.45(12)
O8 Na3 C16 94.61(12)
O7 Na3 C16 103.94(13)
C17 Na3 C16 27.91(11)
C31 Na3 C16 112.47(12)
C18 Na3 C16 49.45(11)
O2 Na3 Na2 37.28(8)
O8 Na3 Na2 152.50(10)
O7 Na3 Na2 125.84(9)
C17 Na3 Na2 90.88(10)
C31 Na3 Na2 62.34(9)
C18 Na3 Na2 62.75(9)
C16 Na3 Na2 102.59(10)
C1 O1 Na2 136.8(3)
C1 O1 Na1 123.1(3)
Na2 O1 Na1 83.57(10)
O1 C1 C6 120.2(4)
O1 C1 C2 122.2(4)
C6 C1 C2 117.6(4)
C3 C2 C1 118.6(4)
C3 C2 C7 120.8(4)
C1 C2 C7 120.5(4)
C4 C3 C2 123.6(4)
C4 C3 H1 118.2
C2 C3 H1 118.2
C5 C4 C3 116.7(4)
C5 C4 C11 122.2(4)
C3 C4 C11 121.1(4)
C6 C5 C4 123.1(4)
C6 C5 H2 118.5
C4 C5 H2 118.5
C5 C6 C1 120.3(4)
C5 C6 C12 118.9(4)
C1 C6 C12 120.8(4)
C8 C7 C2 111.9(4)
C8 C7 C9 107.2(4)
C2 C7 C9 111.7(4)
C8 C7 C10 110.3(4)
C2 C7 C10 109.5(4)
C9 C7 C10 106.1(4)
C7 C8 H3 109.5
C7 C8 H4 109.5
H3 C8 H4 109.5
C7 C8 H5 109.5
H3 C8 H5 109.5
H4 C8 H5 109.5
C7 C9 H6 109.5
C7 C9 H7 109.5
H6 C9 H7 109.5
C7 C9 H8 109.5
H6 C9 H8 109.5
H7 C9 H8 109.5
C7 C10 H9 109.5
C7 C10 H10 109.5
H9 C10 H10 109.5
C7 C10 H11 109.5
H9 C10 H11 109.5
H10 C10 H11 109.5
C4 C11 H12 109.5
C4 C11 H13 109.5
H12 C11 H13 109.5
C4 C11 H14 109.5
H12 C11 H14 109.5
H13 C11 H14 109.5
C6 C12 C14 113.1(3)
C6 C12 Na1 93.7(2)
C14 C12 Na1 101.2(2)
C6 C12 H15 109.0
C14 C12 H15 109.0
Na1 C12 H15 130.1
C6 C12 H16 109.0
C14 C12 H16 109.0
Na1 C12 H16 22.9
H15 C12 H16 107.8
C23 N1 C13 118.0(3)
C23 N1 Na2 130.7(3)
C13 N1 Na2 92.4(2)
C23 N1 Na1 107.3(2)
C13 N1 Na1 126.6(2)
Na2 N1 Na1 77.22(10)
C14 C13 N1 120.8(3)
C14 C13 C18 116.7(3)
N1 C13 C18 122.1(3)
C14 C13 Na2 108.6(2)
N1 C13 Na2 57.58(19)
C18 C13 Na2 99.3(2)
C13 C14 C15 119.9(3)
C13 C14 C12 124.2(4)
C15 C14 C12 115.8(3)
C16 C15 C14 123.0(4)
C16 C15 H17 118.5
C14 C15 H17 118.5
C17 C16 C15 115.8(4)
C17 C16 C19 123.6(4)
C15 C16 C19 120.3(4)
C17 C16 Na3 66.7(2)
C15 C16 Na3 85.9(2)
C19 C16 Na3 121.2(3)
C16 C17 C18 123.4(4)
C16 C17 Na3 85.4(2)
C18 C17 Na3 82.4(2)
C16 C17 H18 118.3
C18 C17 H18 118.3
Na3 C17 H18 102.9
C17 C18 C13 120.2(4)
C17 C18 C30 118.9(4)
C13 C18 C30 120.9(3)
C17 C18 Na3 69.1(2)
C13 C18 Na3 94.9(2)
C30 C18 Na3 104.9(2)
C21 C19 C16 112.1(3)
C21 C19 C20 108.6(4)
C16 C19 C20 108.4(4)
C21 C19 C22 107.3(4)
C16 C19 C22 112.2(4)
C20 C19 C22 108.1(3)
C19 C20 H19 109.5
C19 C20 H20 109.5
H19 C20 H20 109.5
C19 C20 H21 109.5
H19 C20 H21 109.5
H20 C20 H21 109.5
C19 C21 H22 109.5
C19 C21 H23 109.5
H22 C21 H23 109.5
C19 C21 H24 109.5
H22 C21 H24 109.5
H23 C21 H24 109.5
C19 C22 H25 109.5
C19 C22 H26 109.5
H25 C22 H26 109.5
C19 C22 H27 109.5
H25 C22 H27 109.5
H26 C22 H27 109.5
N1 C23 C24 118.9(3)
N1 C23 C28 125.9(4)
C24 C23 C28 115.1(4)
C25 C24 C23 122.0(4)
C25 C24 H28 119.0
C23 C24 H28 119.0
C24 C25 C26 122.2(4)
C24 C25 H29 118.9
C26 C25 H29 118.9
C25 C26 C27 116.3(4)
C25 C26 C29 121.1(5)
C27 C26 C29 122.6(5)
C28 C27 C26 122.4(4)
C28 C27 H30 118.8
C26 C27 H30 118.8
C27 C28 C23 121.9(4)
C27 C28 H31 119.0
C23 C28 H31 119.0
C26 C29 H32 109.5
C26 C29 H33 109.5
H32 C29 H33 109.5
C26 C29 H34 109.5
H32 C29 H34 109.5
H33 C29 H34 109.5
C36 C30 C18 116.5(3)
C36 C30 H35 108.2
C18 C30 H35 108.2
C36 C30 H36 108.2
C18 C30 H36 108.2
H35 C30 H36 107.3
C31 O2 Na2 141.9(3)
C31 O2 Na3 99.9(2)
Na2 O2 Na3 103.21(13)
O2 C31 C36 119.2(4)
O2 C31 C32 122.7(4)
C36 C31 C32 118.1(3)
O2 C31 Na3 52.53(19)
C36 C31 Na3 98.6(3)
C32 C31 Na3 119.2(3)
C33 C32 C31 118.2(4)
C33 C32 C37 121.9(4)
C31 C32 C37 119.9(3)
C34 C33 C32 123.5(4)
C34 C33 H37 118.3
C32 C33 H37 118.3
C33 C34 C35 117.1(4)
C33 C34 C41 121.4(4)
C35 C34 C41 121.5(4)
C36 C35 C34 122.3(4)
C36 C35 H38 118.9
C34 C35 H38 118.9
C35 C36 C31 120.0(4)
C35 C36 C30 120.1(4)
C31 C36 C30 119.7(3)
C38 C37 C39 109.5(4)
C38 C37 C40 107.3(4)
C39 C37 C40 106.4(4)
C38 C37 C32 110.6(4)
C39 C37 C32 110.9(3)
C40 C37 C32 112.1(3)
C37 C38 H39 109.5
C37 C38 H40 109.5
H39 C38 H40 109.5
C37 C38 H41 109.5
H39 C38 H41 109.5
H40 C38 H41 109.5
C37 C39 H42 109.5
C37 C39 H43 109.5
H42 C39 H43 109.5
C37 C39 H44 109.5
H42 C39 H44 109.5
H43 C39 H44 109.5
C37 C40 H45 109.5
C37 C40 H46 109.5
H45 C40 H46 109.5
C37 C40 H47 109.5
H45 C40 H47 109.5
H46 C40 H47 109.5
C34 C41 H48 109.5
C34 C41 H49 109.5
H48 C41 H49 109.5
C34 C41 H50 109.5
H48 C41 H50 109.5
H49 C41 H50 109.5
O3 C42 H51 109.5
O3 C42 H52 109.5
H51 C42 H52 109.5
O3 C42 H53 109.5
H51 C42 H53 109.5
H52 C42 H53 109.5
C43 O3 C42 110.8(3)
C43 O3 Na1 114.0(2)
C42 O3 Na1 118.7(3)
O3 C43 C44 108.7(4)
O3 C43 H54 109.9
C44 C43 H54 109.9
O3 C43 H55 109.9
C44 C43 H55 109.9
H54 C43 H55 108.3
O4 C44 C43 109.2(4)
O4 C44 H56 109.8
C43 C44 H56 109.8
O4 C44 H57 109.8
C43 C44 H57 109.8
H56 C44 H57 108.3
C44 O4 C45 111.6(3)
C44 O4 Na1 108.2(2)
C45 O4 Na1 121.9(3)
O4 C45 H58 109.5
O4 C45 H59 109.5
H58 C45 H59 109.5
O4 C45 H60 109.5
H58 C45 H60 109.5
H59 C45 H60 109.5
O5 C46 H61 109.5
O5 C46 H62 109.5
H61 C46 H62 109.5
O5 C46 H63 109.5
H61 C46 H63 109.5
H62 C46 H63 109.5
C46 O5 C47 118.4(5)
C46 O5 Na1 122.0(4)
C47 O5 Na1 119.4(3)
C48 C47 O5 112.7(4)
C48 C47 H64 109.0
O5 C47 H64 109.0
C48 C47 H65 109.0
O5 C47 H65 109.0
H64 C47 H65 107.8
O6 C48 C47 107.6(5)
O6 C48 H66 110.2
C47 C48 H66 110.2
O6 C48 H67 110.2
C47 C48 H67 110.2
H66 C48 H67 108.5
C48 O6 C49 110.5(4)
C48 O6 Na2 142.3(3)
C49 O6 Na2 107.1(3)
O6 C49 H68 109.5
O6 C49 H69 109.5
H68 C49 H69 109.5
O6 C49 H70 109.5
H68 C49 H70 109.5
H69 C49 H70 109.5
O7 C50 H71 109.5
O7 C50 H72 109.5
H71 C50 H72 109.5
O7 C50 H73 109.5
H71 C50 H73 109.5
H72 C50 H73 109.5
C51 O7 C50 111.6(4)
C51 O7 Na3 115.8(2)
C50 O7 Na3 119.5(3)
O7 C51 C52 108.9(4)
O7 C51 H74 109.9
C52 C51 H74 109.9
O7 C51 H75 109.9
C52 C51 H75 109.9
H74 C51 H75 108.3
O8 C52 C51 108.9(4)
O8 C52 H76 109.9
C51 C52 H76 109.9
O8 C52 H77 109.9
C51 C52 H77 109.9
H76 C52 H77 108.3
C52 O8 C53 112.1(3)
C52 O8 Na3 115.5(2)
C53 O8 Na3 125.6(3)
O8 C53 H78 109.5
O8 C53 H79 109.5
H78 C53 H79 109.5
O8 C53 H80 109.5
H78 C53 H80 109.5
H79 C53 H80 109.5

loop_
_geom_bond_atom_site_label_1
_geom_bond_atom_site_label_2
_geom_bond_distance
Na1 O1 2.328(3)
Na1 O5 2.332(4)
Na1 O3 2.359(3)
Na1 N1 2.456(3)
Na1 O4 2.460(3)
Na1 Na2 3.021(2)
Na1 C12 3.094(4)
Na2 O2 2.177(3)
Na2 O1 2.204(3)
Na2 O6 2.319(4)
Na2 N1 2.384(4)
Na2 C13 2.821(4)
Na2 Na3 3.500(2)
Na3 O2 2.287(3)
Na3 O8 2.374(3)
Na3 O7 2.376(3)
Na3 C17 2.721(4)
Na3 C31 2.839(4)
Na3 C18 2.888(4)
Na3 C16 2.953(4)
O1 C1 1.314(5)
C1 C6 1.430(6)
C1 C2 1.433(6)
C2 C3 1.406(6)
C2 C7 1.536(6)
C3 C4 1.390(6)
C3 H1 0.9500
C4 C5 1.390(6)
C4 C11 1.514(6)
C5 C6 1.384(5)
C5 H2 0.9500
C6 C12 1.516(5)
C7 C8 1.507(6)
C7 C9 1.557(6)
C7 C10 1.560(6)
C8 H3 0.9800
C8 H4 0.9800
C8 H5 0.9800
C9 H6 0.9800
C9 H7 0.9800
C9 H8 0.9800
C10 H9 0.9800
C10 H10 0.9800
C10 H11 0.9800
C11 H12 0.9800
C11 H13 0.9800
C11 H14 0.9800
C12 C14 1.524(5)
C12 H15 0.9900
C12 H16 0.9900
N1 C23 1.384(5)
N1 C13 1.411(5)
C13 C14 1.404(5)
C13 C18 1.435(5)
C14 C15 1.414(5)
C15 C16 1.398(5)
C15 H17 0.9500
C16 C17 1.387(5)
C16 C19 1.531(5)
C17 C18 1.389(5)
C17 H18 0.9500
C18 C30 1.526(5)
C19 C21 1.517(6)
C19 C20 1.535(6)
C19 C22 1.538(6)
C20 H19 0.9800
C20 H20 0.9800
C20 H21 0.9800
C21 H22 0.9800
C21 H23 0.9800
C21 H24 0.9800
C22 H25 0.9800
C22 H26 0.9800
C22 H27 0.9800
C23 C24 1.413(5)
C23 C28 1.422(5)
C24 C25 1.377(6)
C24 H28 0.9500
C25 C26 1.390(6)
C25 H29 0.9500
C26 C27 1.401(6)
C26 C29 1.524(6)
C27 C28 1.363(6)
C27 H30 0.9500
C28 H31 0.9500
C29 H32 0.9800
C29 H33 0.9800
C29 H34 0.9800
C30 C36 1.510(6)
C30 H35 0.9900
C30 H36 0.9900
O2 C31 1.332(5)
C31 C36 1.420(6)
C31 C32 1.432(6)
C32 C33 1.399(6)
C32 C37 1.546(6)
C33 C34 1.385(6)
C33 H37 0.9500
C34 C35 1.396(6)
C34 C41 1.513(6)
C35 C36 1.386(5)
C35 H38 0.9500
C37 C38 1.528(6)
C37 C39 1.529(6)
C37 C40 1.532(6)
C38 H39 0.9800
C38 H40 0.9800
C38 H41 0.9800
C39 H42 0.9800
C39 H43 0.9800
C39 H44 0.9800
C40 H45 0.9800
C40 H46 0.9800
C40 H47 0.9800
C41 H48 0.9800
C41 H49 0.9800
C41 H50 0.9800
C42 O3 1.423(5)
C42 H51 0.9800
C42 H52 0.9800
C42 H53 0.9800
O3 C43 1.420(5)
C43 C44 1.484(6)
C43 H54 0.9900
C43 H55 0.9900
C44 O4 1.432(5)
C44 H56 0.9900
C44 H57 0.9900
O4 C45 1.436(5)
C45 H58 0.9800
C45 H59 0.9800
C45 H60 0.9800
C46 O5 1.385(7)
C46 H61 0.9800
C46 H62 0.9800
C46 H63 0.9800
O5 C47 1.467(7)
C47 C48 1.455(8)
C47 H64 0.9900
C47 H65 0.9900
C48 O6 1.412(6)
C48 H66 0.9900
C48 H67 0.9900
O6 C49 1.434(6)
C49 H68 0.9800
C49 H69 0.9800
C49 H70 0.9800
C50 O7 1.447(5)
C50 H71 0.9800
C50 H72 0.9800
C50 H73 0.9800
O7 C51 1.422(5)
C51 C52 1.489(6)
C51 H74 0.9900
C51 H75 0.9900
C52 O8 1.417(5)
C52 H76 0.9900
C52 H77 0.9900
O8 C53 1.425(5)
C53 H78 0.9800
C53 H79 0.9800
C53 H80 0.9800

loop_
_geom_torsion_atom_site_label_1
_geom_torsion_atom_site_label_2
_geom_torsion_atom_site_label_3
_geom_torsion_atom_site_label_4
_geom_torsion
O1 Na1 Na2 O2 -92.8(3)
O5 Na1 Na2 O2 155.3(3)
O3 Na1 Na2 O2 -116.8(3)
N1 Na1 Na2 O2 31.0(3)
O4 Na1 Na2 O2 44.8(4)
C12 Na1 Na2 O2 -32.6(3)
O5 Na1 Na2 O1 -111.88(14)
O3 Na1 Na2 O1 -24.01(18)
N1 Na1 Na2 O1 123.81(15)
O4 Na1 Na2 O1 137.6(2)
C12 Na1 Na2 O1 60.22(12)
O1 Na1 Na2 O6 125.98(14)
O5 Na1 Na2 O6 14.09(13)
O3 Na1 Na2 O6 101.96(18)
N1 Na1 Na2 O6 -110.21(14)
O4 Na1 Na2 O6 -96.4(2)
C12 Na1 Na2 O6 -173.81(11)
O1 Na1 Na2 N1 -123.81(15)
O5 Na1 Na2 N1 124.30(15)
O3 Na1 Na2 N1 -147.83(19)
O4 Na1 Na2 N1 13.8(2)
C12 Na1 Na2 N1 -63.60(12)
O1 Na1 Na2 C13 -99.20(13)
O5 Na1 Na2 C13 148.92(13)
O3 Na1 Na2 C13 -123.21(18)
N1 Na1 Na2 C13 24.61(13)
O4 Na1 Na2 C13 38.4(2)
C12 Na1 Na2 C13 -38.98(11)
O1 Na1 Na2 Na3 -60.49(11)
O5 Na1 Na2 Na3 -172.38(11)
O3 Na1 Na2 Na3 -84.51(17)
N1 Na1 Na2 Na3 63.32(12)
O4 Na1 Na2 Na3 77.1(2)
C12 Na1 Na2 Na3 -0.28(10)
O1 Na2 Na3 O2 155.79(15)
O6 Na2 Na3 O2 4.4(2)
N1 Na2 Na3 O2 -117.21(15)
C13 Na2 Na3 O2 -119.95(15)
Na1 Na2 Na3 O2 -162.37(14)
O2 Na2 Na3 O8 -3.1(2)
O1 Na2 Na3 O8 152.7(2)
O6 Na2 Na3 O8 1.3(3)
N1 Na2 Na3 O8 -120.3(2)
C13 Na2 Na3 O8 -123.0(2)
Na1 Na2 Na3 O8 -165.46(19)
O2 Na2 Na3 O7 -117.92(18)
O1 Na2 Na3 O7 37.87(15)
O6 Na2 Na3 O7 -113.5(2)
N1 Na2 Na3 O7 124.87(15)
C13 Na2 Na3 O7 122.13(16)
Na1 Na2 Na3 O7 79.71(14)
O2 Na2 Na3 C17 98.75(15)
O1 Na2 Na3 C17 -105.45(12)
O6 Na2 Na3 C17 103.2(2)
N1 Na2 Na3 C17 -18.45(12)
C13 Na2 Na3 C17 -21.20(12)
Na1 Na2 Na3 C17 -63.62(11)
O2 Na2 Na3 C31 15.35(14)
O1 Na2 Na3 C31 171.14(13)
O6 Na2 Na3 C31 19.8(2)
N1 Na2 Na3 C31 -101.86(13)
C13 Na2 Na3 C31 -104.60(14)
Na1 Na2 Na3 C31 -147.02(12)
O2 Na2 Na3 C18 94.12(15)
O1 Na2 Na3 C18 -110.09(12)
O6 Na2 Na3 C18 98.5(2)
N1 Na2 Na3 C18 -23.09(12)
C13 Na2 Na3 C18 -25.83(12)
Na1 Na2 Na3 C18 -68.25(11)
O2 Na2 Na3 C16 124.32(15)
O1 Na2 Na3 C16 -79.89(12)
O6 Na2 Na3 C16 128.7(2)
N1 Na2 Na3 C16 7.11(12)
C13 Na2 Na3 C16 4.37(12)
Na1 Na2 Na3 C16 -38.05(11)
O2 Na2 O1 C1 19.9(4)
O6 Na2 O1 C1 165.8(4)
N1 Na2 O1 C1 -91.7(4)
C13 Na2 O1 C1 -61.7(4)
Na1 Na2 O1 C1 -133.0(4)
Na3 Na2 O1 C1 0.6(4)
O2 Na2 O1 Na1 152.85(14)
O6 Na2 O1 Na1 -61.23(14)
N1 Na2 O1 Na1 41.28(11)
C13 Na2 O1 Na1 71.31(11)
Na3 Na2 O1 Na1 133.57(8)
O5 Na1 O1 C1 -141.9(3)
O3 Na1 O1 C1 -52.4(3)
N1 Na1 O1 C1 103.1(3)
O4 Na1 O1 C1 5.2(4)
Na2 Na1 O1 C1 143.3(3)
C12 Na1 O1 C1 38.9(3)
O5 Na1 O1 Na2 74.83(13)
O3 Na1 O1 Na2 164.30(11)
N1 Na1 O1 Na2 -40.16(11)
O4 Na1 O1 Na2 -138.1(2)
C12 Na1 O1 Na2 -104.40(12)
Na2 O1 C1 C6 81.0(5)
Na1 O1 C1 C6 -38.8(5)
Na2 O1 C1 C2 -98.9(4)
Na1 O1 C1 C2 141.2(3)
O1 C1 C2 C3 -176.3(4)
C6 C1 C2 C3 3.7(5)
O1 C1 C2 C7 5.4(6)
C6 C1 C2 C7 -174.6(4)
C1 C2 C3 C4 -1.6(6)
C7 C2 C3 C4 176.7(4)
C2 C3 C4 C5 -1.2(6)
C2 C3 C4 C11 178.5(4)
C3 C4 C5 C6 1.8(6)
C11 C4 C5 C6 -177.9(4)
C4 C5 C6 C1 0.4(6)
C4 C5 C6 C12 -176.4(4)
O1 C1 C6 C5 176.8(4)
C2 C1 C6 C5 -3.2(6)
O1 C1 C6 C12 -6.5(6)
C2 C1 C6 C12 173.5(3)
C3 C2 C7 C8 119.7(4)
C1 C2 C7 C8 -62.0(5)
C3 C2 C7 C9 -0.4(6)
C1 C2 C7 C9 177.9(4)
C3 C2 C7 C10 -117.7(4)
C1 C2 C7 C10 60.6(5)
C5 C6 C12 C14 103.0(4)
C1 C6 C12 C14 -73.7(5)
C5 C6 C12 Na1 -153.1(3)
C1 C6 C12 Na1 30.2(4)
O1 Na1 C12 C6 -31.8(2)
O5 Na1 C12 C6 -35.3(7)
O3 Na1 C12 C6 61.5(2)
N1 Na1 C12 C6 -127.3(3)
O4 Na1 C12 C6 132.0(2)
Na2 Na1 C12 C6 -77.1(2)
O1 Na1 C12 C14 82.7(2)
O5 Na1 C12 C14 79.2(6)
O3 Na1 C12 C14 176.0(2)
N1 Na1 C12 C14 -12.8(2)
O4 Na1 C12 C14 -113.5(2)
Na2 Na1 C12 C14 37.4(2)
O2 Na2 N1 C23 89.4(3)
O1 Na2 N1 C23 -141.5(3)
O6 Na2 N1 C23 -28.5(3)
C13 Na2 N1 C23 131.0(4)
Na1 Na2 N1 C23 -101.9(3)
Na3 Na2 N1 C23 126.1(3)
O2 Na2 N1 C13 -41.6(2)
O1 Na2 N1 C13 87.5(2)
O6 Na2 N1 C13 -159.5(2)
Na1 Na2 N1 C13 127.1(2)
Na3 Na2 N1 C13 -4.9(2)
O2 Na2 N1 Na1 -168.66(11)
O1 Na2 N1 Na1 -39.58(10)
O6 Na2 N1 Na1 73.42(12)
C13 Na2 N1 Na1 -127.1(2)
Na3 Na2 N1 Na1 -131.94(8)
O1 Na1 N1 C23 166.5(3)
O5 Na1 N1 C23 62.3(3)
O3 Na1 N1 C23 -109.3(4)
O4 Na1 N1 C23 -44.0(3)
Na2 Na1 N1 C23 129.1(3)
C12 Na1 N1 C23 -131.0(3)
O1 Na1 N1 C13 -46.0(3)
O5 Na1 N1 C13 -150.2(3)
O3 Na1 N1 C13 38.2(5)
O4 Na1 N1 C13 103.5(3)
Na2 Na1 N1 C13 -83.4(3)
C12 Na1 N1 C13 16.5(3)
O1 Na1 N1 Na2 37.40(10)
O5 Na1 N1 Na2 -66.78(16)
O3 Na1 N1 Na2 121.7(3)
O4 Na1 N1 Na2 -173.05(11)
C12 Na1 N1 Na2 99.96(12)
C23 N1 C13 C14 126.9(4)
Na2 N1 C13 C14 -93.4(4)
Na1 N1 C13 C14 -17.6(5)
C23 N1 C13 C18 -59.6(5)
Na2 N1 C13 C18 80.1(4)
Na1 N1 C13 C18 156.0(3)
C23 N1 C13 Na2 -139.6(4)
Na1 N1 C13 Na2 75.9(2)
O2 Na2 C13 C14 -103.8(3)
O1 Na2 C13 C14 24.6(3)
O6 Na2 C13 C14 141.9(3)
N1 Na2 C13 C14 115.3(4)
Na1 Na2 C13 C14 73.9(3)
Na3 Na2 C13 C14 -70.2(3)
O2 Na2 C13 N1 141.0(2)
O1 Na2 C13 N1 -90.6(2)
O6 Na2 C13 N1 26.6(3)
Na1 Na2 C13 N1 -41.37(19)
Na3 Na2 C13 N1 174.5(2)
O2 Na2 C13 C18 18.7(2)
O1 Na2 C13 C18 147.1(2)
O6 Na2 C13 C18 -95.7(3)
N1 Na2 C13 C18 -122.3(3)
Na1 Na2 C13 C18 -163.7(2)
Na3 Na2 C13 C18 52.2(2)
N1 C13 C14 C15 -177.4(3)
C18 C13 C14 C15 8.8(5)
Na2 C13 C14 C15 119.9(3)
N1 C13 C14 C12 -0.4(6)
C18 C13 C14 C12 -174.3(3)
Na2 C13 C14 C12 -63.1(4)
C6 C12 C14 C13 110.8(4)
Na1 C12 C14 C13 11.8(4)
C6 C12 C14 C15 -72.1(4)
Na1 C12 C14 C15 -171.2(3)
C13 C14 C15 C16 0.1(6)
C12 C14 C15 C16 -177.1(3)
C14 C15 C16 C17 -7.1(6)
C14 C15 C16 C19 167.3(4)
C14 C15 C16 Na3 -68.7(4)
O2 Na3 C16 C17 -31.7(3)
O8 Na3 C16 C17 91.2(2)
O7 Na3 C16 C17 160.5(2)
C31 Na3 C16 C17 -2.2(3)
C18 Na3 C16 C17 -31.1(2)
Na2 Na3 C16 C17 -67.2(2)
O2 Na3 C16 C15 88.7(2)
O8 Na3 C16 C15 -148.4(2)
O7 Na3 C16 C15 -79.1(2)
C17 Na3 C16 C15 120.4(4)
C31 Na3 C16 C15 118.2(2)
C18 Na3 C16 C15 89.2(3)
Na2 Na3 C16 C15 53.2(2)
O2 Na3 C16 C19 -148.1(3)
O8 Na3 C16 C19 -25.1(3)
O7 Na3 C16 C19 44.1(3)
C17 Na3 C16 C19 -116.4(4)
C31 Na3 C16 C19 -118.5(3)
C18 Na3 C16 C19 -147.5(3)
Na2 Na3 C16 C19 176.5(3)
C15 C16 C17 C18 5.0(6)
C19 C16 C17 C18 -169.2(4)
Na3 C16 C17 C18 77.8(4)
C15 C16 C17 Na3 -72.8(3)
C19 C16 C17 Na3 113.0(4)
O2 Na3 C17 C16 152.9(2)
O8 Na3 C17 C16 -91.1(2)
O7 Na3 C17 C16 -25.0(3)
C31 Na3 C17 C16 178.0(3)
C18 Na3 C17 C16 124.6(4)
Na2 Na3 C17 C16 115.9(2)
O2 Na3 C17 C18 28.3(2)
O8 Na3 C17 C18 144.4(2)
O7 Na3 C17 C18 -149.6(2)
C31 Na3 C17 C18 53.4(2)
C16 Na3 C17 C18 -124.6(4)
Na2 Na3 C17 C18 -8.7(2)
C16 C17 C18 C13 4.0(6)
Na3 C17 C18 C13 83.3(3)
C16 C17 C18 C30 -175.4(4)
Na3 C17 C18 C30 -96.0(3)
C16 C17 C18 Na3 -79.4(4)
C14 C13 C18 C17 -10.8(6)
N1 C13 C18 C17 175.4(4)
Na2 C13 C18 C17 -127.2(3)
C14 C13 C18 C30 168.5(3)
N1 C13 C18 C30 -5.3(6)
Na2 C13 C18 C30 52.1(4)
C14 C13 C18 Na3 57.8(3)
N1 C13 C18 Na3 -116.0(3)
Na2 C13 C18 Na3 -58.55(16)
O2 Na3 C18 C17 -150.0(3)
O8 Na3 C18 C17 -40.8(3)
O7 Na3 C18 C17 54.7(4)
C31 Na3 C18 C17 -120.8(3)
C16 Na3 C18 C17 30.5(2)
Na2 Na3 C18 C17 170.2(3)
O2 Na3 C18 C13 89.5(2)
O8 Na3 C18 C13 -161.2(2)
O7 Na3 C18 C13 -65.8(4)
C17 Na3 C18 C13 -120.5(4)
C31 Na3 C18 C13 118.7(3)
C16 Na3 C18 C13 -90.0(3)
Na2 Na3 C18 C13 49.8(2)
O2 Na3 C18 C30 -34.4(2)
O8 Na3 C18 C30 74.9(3)
O7 Na3 C18 C30 170.3(3)
C17 Na3 C18 C30 115.7(4)
C31 Na3 C18 C30 -5.1(2)
C16 Na3 C18 C30 146.2(3)
Na2 Na3 C18 C30 -74.1(2)
C17 C16 C19 C21 -151.6(4)
C15 C16 C19 C21 34.5(6)
Na3 C16 C19 C21 -70.4(5)
C17 C16 C19 C20 88.4(5)
C15 C16 C19 C20 -85.4(5)
Na3 C16 C19 C20 169.7(3)
C17 C16 C19 C22 -30.9(6)
C15 C16 C19 C22 155.2(4)
Na3 C16 C19 C22 50.4(4)
C13 N1 C23 C24 171.4(4)
Na2 N1 C23 C24 50.1(5)
Na1 N1 C23 C24 -37.8(4)
C13 N1 C23 C28 -11.9(6)
Na2 N1 C23 C28 -133.3(4)
Na1 N1 C23 C28 138.8(4)
N1 C23 C24 C25 173.3(4)
C28 C23 C24 C25 -3.7(6)
C23 C24 C25 C26 1.3(7)
C24 C25 C26 C27 1.4(7)
C24 C25 C26 C29 -178.7(5)
C25 C26 C27 C28 -1.6(7)
C29 C26 C27 C28 178.6(5)
C26 C27 C28 C23 -1.0(7)
N1 C23 C28 C27 -173.2(4)
C24 C23 C28 C27 3.6(6)
C17 C18 C30 C36 52.4(5)
C13 C18 C30 C36 -126.9(4)
Na3 C18 C30 C36 -21.6(4)
O1 Na2 O2 C31 -157.2(4)
O6 Na2 O2 C31 56.4(4)
N1 Na2 O2 C31 -56.0(4)
C13 Na2 O2 C31 -75.5(4)
Na1 Na2 O2 C31 -81.6(5)
Na3 Na2 O2 C31 -125.9(5)
O1 Na2 O2 Na3 -31.24(19)
O6 Na2 O2 Na3 -177.68(12)
N1 Na2 O2 Na3 69.88(14)
C13 Na2 O2 Na3 50.45(12)
Na1 Na2 O2 Na3 44.3(3)
O8 Na3 O2 C31 -32.1(3)
O7 Na3 O2 C31 -116.3(3)
C17 Na3 O2 C31 66.0(2)
C18 Na3 O2 C31 79.8(2)
C16 Na3 O2 C31 80.3(3)
Na2 Na3 O2 C31 149.5(3)
O8 Na3 O2 Na2 178.42(11)
O7 Na3 O2 Na2 94.20(18)
C17 Na3 O2 Na2 -83.55(13)
C31 Na3 O2 Na2 -149.5(3)
C18 Na3 O2 Na2 -69.69(13)
C16 Na3 O2 Na2 -69.22(16)
Na2 O2 C31 C36 49.1(6)
Na3 O2 C31 C36 -77.7(4)
Na2 O2 C31 C32 -129.3(4)
Na3 O2 C31 C32 103.8(4)
Na2 O2 C31 Na3 126.8(4)
O8 Na3 C31 O2 151.3(2)
O7 Na3 C31 O2 93.5(3)
C17 Na3 C31 O2 -114.2(2)
C18 Na3 C31 O2 -89.8(2)
C16 Na3 C31 O2 -113.1(2)
Na2 Na3 C31 O2 -20.3(2)
O2 Na3 C31 C36 120.4(4)
O8 Na3 C31 C36 -88.3(3)
O7 Na3 C31 C36 -146.1(2)
C17 Na3 C31 C36 6.2(2)
C18 Na3 C31 C36 30.5(2)
C16 Na3 C31 C36 7.3(3)
Na2 Na3 C31 C36 100.1(3)
O2 Na3 C31 C32 -110.5(4)
O8 Na3 C31 C32 40.8(3)
O7 Na3 C31 C32 -17.0(4)
C17 Na3 C31 C32 135.3(3)
C18 Na3 C31 C32 159.6(3)
C16 Na3 C31 C32 136.3(3)
Na2 Na3 C31 C32 -130.8(3)
O2 C31 C32 C33 -172.1(4)
C36 C31 C32 C33 9.4(6)
Na3 C31 C32 C33 -110.1(4)
O2 C31 C32 C37 8.4(6)
C36 C31 C32 C37 -170.1(4)
Na3 C31 C32 C37 70.4(4)
C31 C32 C33 C34 -3.2(6)
C37 C32 C33 C34 176.2(4)
C32 C33 C34 C35 -4.1(6)
C32 C33 C34 C41 175.5(4)
C33 C34 C35 C36 5.2(6)
C41 C34 C35 C36 -174.4(4)
C34 C35 C36 C31 1.1(6)
C34 C35 C36 C30 -174.8(4)
O2 C31 C36 C35 173.0(3)
C32 C31 C36 C35 -8.4(6)
Na3 C31 C36 C35 121.4(3)
O2 C31 C36 C30 -11.1(6)
C32 C31 C36 C30 167.5(4)
Na3 C31 C36 C30 -62.7(4)
C18 C30 C36 C35 -118.1(4)
C18 C30 C36 C31 66.0(5)
C33 C32 C37 C38 113.6(4)
C31 C32 C37 C38 -67.0(5)
C33 C32 C37 C39 -124.7(4)
C31 C32 C37 C39 54.7(5)
C33 C32 C37 C40 -6.0(5)
C31 C32 C37 C40 173.4(4)
O1 Na1 O3 C43 165.8(3)
O5 Na1 O3 C43 -88.3(3)
N1 Na1 O3 C43 84.1(4)
O4 Na1 O3 C43 12.6(3)
Na2 Na1 O3 C43 -177.0(3)
C12 Na1 O3 C43 103.5(3)
O1 Na1 O3 C42 -60.9(3)
O5 Na1 O3 C42 45.0(3)
N1 Na1 O3 C42 -142.6(4)
O4 Na1 O3 C42 145.9(4)
Na2 Na1 O3 C42 -43.7(4)
C12 Na1 O3 C42 -123.2(3)
C42 O3 C43 C44 -179.4(4)
Na1 O3 C43 C44 -42.4(4)
O3 C43 C44 O4 61.8(5)
C43 C44 O4 C45 174.8(4)
C43 C44 O4 Na1 -48.5(4)
O1 Na1 O4 C44 -43.8(4)
O5 Na1 O4 C44 104.2(3)
O3 Na1 O4 C44 19.6(3)
N1 Na1 O4 C44 -136.9(3)
Na2 Na1 O4 C44 -147.6(3)
C12 Na1 O4 C44 -73.2(3)
O1 Na1 O4 C45 87.6(4)
O5 Na1 O4 C45 -124.5(3)
O3 Na1 O4 C45 150.9(3)
N1 Na1 O4 C45 -5.6(3)
Na2 Na1 O4 C45 -16.3(4)
C12 Na1 O4 C45 58.2(3)
O1 Na1 O5 C46 172.9(4)
O3 Na1 O5 C46 78.9(4)
N1 Na1 O5 C46 -97.6(4)
O4 Na1 O5 C46 9.1(4)
Na2 Na1 O5 C46 -142.7(4)
C12 Na1 O5 C46 176.2(6)
O1 Na1 O5 C47 -11.8(4)
O3 Na1 O5 C47 -105.9(3)
N1 Na1 O5 C47 77.6(4)
O4 Na1 O5 C47 -175.7(3)
Na2 Na1 O5 C47 32.6(3)
C12 Na1 O5 C47 -8.5(8)
C46 O5 C47 C48 81.3(6)
Na1 O5 C47 C48 -94.1(5)
O5 C47 C48 O6 69.6(6)
C47 C48 O6 C49 -168.6(5)
C47 C48 O6 Na2 13.5(8)
O2 Na2 O6 C48 146.1(5)
O1 Na2 O6 C48 -5.5(6)
N1 Na2 O6 C48 -97.6(6)
C13 Na2 O6 C48 -110.8(6)
Na1 Na2 O6 C48 -47.9(6)
Na3 Na2 O6 C48 143.1(5)
O2 Na2 O6 C49 -31.8(3)
O1 Na2 O6 C49 176.6(3)
N1 Na2 O6 C49 84.5(3)
C13 Na2 O6 C49 71.3(4)
Na1 Na2 O6 C49 134.2(3)
Na3 Na2 O6 C49 -34.8(4)
O2 Na3 O7 C51 118.7(3)
O8 Na3 O7 C51 13.6(3)
C17 Na3 O7 C51 -64.2(4)
C31 Na3 O7 C51 78.7(4)
C18 Na3 O7 C51 -94.7(4)
C16 Na3 O7 C51 -76.0(3)
Na2 Na3 O7 C51 166.9(3)
O2 Na3 O7 C50 -103.1(4)
O8 Na3 O7 C50 151.7(4)
C17 Na3 O7 C50 73.9(4)
C31 Na3 O7 C50 -143.1(3)
C18 Na3 O7 C50 43.5(5)
C16 Na3 O7 C50 62.2(3)
Na2 Na3 O7 C50 -55.0(4)
C50 O7 C51 C52 179.2(4)
Na3 O7 C51 C52 -39.4(5)
O7 C51 C52 O8 52.2(5)
C51 C52 O8 C53 165.2(4)
C51 C52 O8 Na3 -41.8(4)
O2 Na3 O8 C52 -113.8(3)
O7 Na3 O8 C52 16.1(3)
C17 Na3 O8 C52 147.3(3)
C31 Na3 O8 C52 -128.0(3)
C18 Na3 O8 C52 165.5(3)
C16 Na3 O8 C52 119.3(3)
Na2 Na3 O8 C52 -111.8(3)
O2 Na3 O8 C53 35.0(4)
O7 Na3 O8 C53 165.0(4)
C17 Na3 O8 C53 -63.9(3)
C31 Na3 O8 C53 20.8(3)
C18 Na3 O8 C53 -45.7(4)
C16 Na3 O8 C53 -91.9(3)
Na2 Na3 O8 C53 37.1(4)

loop_
_platon_squeeze_void_nr
_platon_squeeze_void_average_x
_platon_squeeze_void_average_y
_platon_squeeze_void_average_z
_platon_squeeze_void_volume
_platon_squeeze_void_count_electrons
_platon_squeeze_void_content
1 -0.033 0.000 0.000 379 47 ' '
2 -0.008 0.500 0.500 379 46 ' '
